data_1558666
loop_
_publ_author_name
'Hoffman, Jessica L.'
'Akhigbe, Jessie E.'
'Reinheimer, Eric W.'
'Smucker, Bradley W.'

_publ_section_title
;
 Poly[[[\m-<i>trans</i>-1,2-bis(pyridin-4-yl)ethene-\k^2^<i>N</i>:<i>N</i>']-\m-iodido-copper(I)]--<i>trans</i>-1,2-bis(pyridin-4-yl)ethene
 (1/0.25)]
;
_journal_coeditor_code BH4052
_journal_issue 7
_journal_name_full IUCrData
_journal_page_first x200998
_journal_paper_doi 10.1107/S2414314620009980
_journal_volume 5
_journal_year 2020
_chemical_formula_iupac '[Cu I (C12 H10 N2), 0.25C12 H10 N2'
_chemical_formula_moiety 'C12 H10 Cu I N2, 0.25(C12 H10 N2)'
_chemical_formula_sum 'C15 H12.5 Cu I N2.5'
_chemical_formula_weight 418.21
_chemical_name_systematic
'Poly[[[\m-<i>trans</i>-1,2-bis(pyridin-4-yl)ethene-\k^2^<i>N</i>:<i>N</i>']-\m-iodido-copper(I)]--<i>trans</i>-1,2-bis(pyridin-4-yl)ethene (1/0.25)]'
_space_group_crystal_system triclinic
_space_group_IT_number 2
_space_group_name_Hall '-P 1'
_space_group_name_H-M_alt 'P -1'
_atom_sites_solution_hydrogens mixed
_atom_sites_solution_primary dual
_atom_sites_solution_secondary difmap
_audit_creation_method SHELXL-2018/3
_cell_angle_alpha 99.903(2)
_cell_angle_beta 104.930(2)
_cell_angle_gamma 110.061(3)
_cell_formula_units_Z 2
_cell_length_a 7.9004(2)
_cell_length_b 10.4260(3)
_cell_length_c 10.5078(3)
_cell_measurement_reflns_used 6736
_cell_measurement_temperature 293(2)
_cell_measurement_theta_max 24.7340
_cell_measurement_theta_min 2.0840
_cell_volume 752.55(4)
_computing_cell_refinement 'CrysAlis Pro (Rigaku OD, 2019)'
_computing_data_collection
;
CrysAlis Pro (Rigaku OD, 2019)
;
_computing_data_reduction 'CrysAlis Pro (Rigaku OD, 2019)'
_computing_molecular_graphics
;
Mercury (Macrae <i>et al.</i>,  2020)
;
_computing_publication_material
;
publCIF (Westrip, 2010)
;
_computing_structure_refinement
;
<i>SHELXL2018/3</i> (Sheldrick, 2015<i>b</i>)
;
_computing_structure_solution
;
<i>SHELXT2018/2</i> (Sheldrick, 2015<i>a</i>)
;
_diffrn_ambient_temperature 293(2)
_diffrn_detector 'HyPix-Bantam HPC detector'
_diffrn_detector_area_resol_mean 10.0000
_diffrn_measured_fraction_theta_full 0.993
_diffrn_measured_fraction_theta_max 0.993
_diffrn_measurement_device 'two-circle diffractometer'
_diffrn_measurement_device_type 'Rigaku XtaLAB Mini II'
_diffrn_measurement_method '\w scans'
_diffrn_radiation_type MoK\a
_diffrn_radiation_wavelength 0.71073
_diffrn_reflns_av_R_equivalents 0.0333
_diffrn_reflns_av_unetI/netI 0.0270
_diffrn_reflns_limit_h_max 9
_diffrn_reflns_limit_h_min -9
_diffrn_reflns_limit_k_max 12
_diffrn_reflns_limit_k_min -12
_diffrn_reflns_limit_l_max 12
_diffrn_reflns_limit_l_min -12
_diffrn_reflns_number 16024
_diffrn_reflns_theta_full 25.121
_diffrn_reflns_theta_max 25.121
_diffrn_reflns_theta_min 2.094
_diffrn_source 'fine-focus sealed X-ray tube'
_exptl_absorpt_coefficient_mu 3.492
_exptl_absorpt_correction_T_max 1.00000
_exptl_absorpt_correction_T_min 0.83792
_exptl_absorpt_correction_type multi-scan
_exptl_absorpt_process_details
;
(CrysAlis Pro; Rigaku OD, 2019)
;
_exptl_crystal_colour red
_exptl_crystal_density_diffrn 1.846
_exptl_crystal_description block
_exptl_crystal_F_000 404
_exptl_crystal_size_max 0.140
_exptl_crystal_size_mid 0.100
_exptl_crystal_size_min 0.060
_refine_diff_density_max 0.602
_refine_diff_density_min -1.008
_refine_ls_extinction_coef 0.0018(8)
_refine_ls_extinction_expression Fc^*^=kFc[1+0.001xFc^2^\l^3^/sin(2\q)]^-1/4^
_refine_ls_extinction_method
;
SHELXL-2018/3 (Sheldrick, 2015b)
;
_refine_ls_goodness_of_fit_ref 1.031
_refine_ls_hydrogen_treatment constr
_refine_ls_matrix_type full
_refine_ls_number_constraints 0
_refine_ls_number_parameters 200
_refine_ls_number_reflns 2683
_refine_ls_number_restraints 87
_refine_ls_restrained_S_all 1.055
_refine_ls_R_factor_all 0.0542
_refine_ls_R_factor_gt 0.0349
_refine_ls_shift/su_max 0.001
_refine_ls_shift/su_mean 0.000
_refine_ls_structure_factor_coef Fsqd
_refine_ls_weighting_details 'w=1/[\s^2^(Fo^2^)+(0.0389P)^2^+1.4132P] where P=(Fo^2^+2Fc^2^)/3'
_refine_ls_weighting_scheme calc
_refine_ls_wR_factor_gt 0.0817
_refine_ls_wR_factor_ref 0.0912
_reflns_number_gt 2021
_reflns_number_total 2683
_reflns_threshold_expression 'I > 2\s(I)'
_cod_data_source_file bh4052sup1.cif
_cod_data_source_block I
_cod_original_formula_sum 'C15 H12.50 Cu I N2.50'
_cod_database_code 1558666
_shelx_estimated_absorpt_t_min 0.641
_shelx_estimated_absorpt_t_max 0.818

loop_
_space_group_symop_operation_xyz
'x, y, z'
'-x, -y, -z'

loop_
_atom_site_type_symbol
_atom_site_label
_atom_site_fract_x
_atom_site_fract_y
_atom_site_fract_z
_atom_site_U_iso_or_equiv
_atom_site_adp_type
_atom_site_calc_flag
_atom_site_occupancy
_atom_site_disorder_assembly
_atom_site_disorder_group
I I1 0.26536(6) 0.84672(5) 0.33204(4) 0.06679(19) Uani d 1 . .
Cu Cu1 0.47272(12) 0.86742(10) 0.58757(8) 0.0777(3) Uani d 1 . .
N N1 0.6174(6) 0.7452(5) 0.5719(5) 0.0605(12) Uani d 1 . .
N N2 0.3214(6) 0.8771(5) 0.7122(4) 0.0515(10) Uani d 1 . .
C C1 0.6526(9) 0.6715(7) 0.6588(6) 0.0683(16) Uani d 1 . .
H H1 0.603438 0.674885 0.730152 0.082 Uiso calc 1 . .
C C2 0.7563(8) 0.5909(6) 0.6505(6) 0.0657(16) Uani d 1 . .
H H2 0.773735 0.540343 0.713949 0.079 Uiso calc 1 . .
C C3 0.8346(8) 0.5847(6) 0.5482(6) 0.0572(14) Uani d 1 . .
C C4 0.7964(9) 0.6579(7) 0.4552(7) 0.0743(18) Uani d 1 . .
H H4 0.843618 0.655522 0.382777 0.089 Uiso calc 1 . .
C C5 0.6875(9) 0.7351(7) 0.4697(7) 0.0752(18) Uani d 1 . .
H H5 0.661750 0.782544 0.404776 0.090 Uiso calc 1 . .
C C6 0.9505(8) 0.5005(6) 0.5415(6) 0.0614(15) Uani d 1 . .
H H6 0.953705 0.443793 0.600578 0.074 Uiso calc 1 . .
C C7 0.0594(8) 0.9694(6) 1.0045(5) 0.0578(14) Uani d 1 . .
H H7 0.093427 0.942977 1.084213 0.069 Uiso calc 1 . .
C C8 0.3474(10) 0.8408(8) 0.8268(6) 0.090(2) Uani d 1 . .
H H8 0.427047 0.792999 0.844460 0.108 Uiso calc 1 . .
C C9 0.2652(10) 0.8686(8) 0.9223(6) 0.089(2) Uani d 1 . .
H H9 0.290839 0.840143 1.001801 0.107 Uiso calc 1 . .
C C10 0.1457(7) 0.9378(5) 0.9018(5) 0.0470(12) Uani d 1 . .
C C11 0.1145(8) 0.9735(6) 0.7811(6) 0.0625(15) Uani d 1 . .
H H11 0.034006 1.020025 0.760252 0.075 Uiso calc 1 . .
C C12 0.2020(8) 0.9406(6) 0.6906(6) 0.0643(16) Uani d 1 . .
H H12 0.175498 0.964583 0.608684 0.077 Uiso calc 1 . .
C C13 0.9182(15) 0.4586(15) 1.002(3) 0.207(11) Uani d 0.5 . .
H H13 0.901139 0.363730 1.005612 0.248 Uiso d 0.5 . .
C C14 0.7563(17) 0.4951(16) 0.9907(15) 0.157(8) Uani d 0.5 . .
C C15 0.7591(17) 0.6220(15) 1.0534(17) 0.173(9) Uani d 0.5 . .
H H15 0.873366 0.708859 1.090084 0.207 Uiso d 0.5 . .
C C16 0.5871(15) 0.6190(9) 1.0550(15) 0.265(11) Uani d 1 . .
H H16 0.587357 0.707340 1.100402 0.318 Uiso d 0.5 . .
H H 0.298137 0.295930 0.924152 0.318 Uiso d 0.5 . .
N N17 0.4132(18) 0.5088(14) 1.002(3) 0.268(16) Uani d 0.5 . .
C C18 0.5760(17) 0.3832(16) 0.926(2) 0.161(8) Uani d 0.5 . .
H H18 0.568167 0.300260 0.863881 0.193 Uiso d 0.5 . .

loop_
_atom_site_aniso_label
_atom_site_aniso_U_11
_atom_site_aniso_U_22
_atom_site_aniso_U_33
_atom_site_aniso_U_12
_atom_site_aniso_U_13
_atom_site_aniso_U_23
I1 0.0821(3) 0.0961(3) 0.0635(3) 0.0621(3) 0.0395(2) 0.0464(2)
Cu1 0.0954(6) 0.1227(7) 0.0726(5) 0.0872(6) 0.0535(4) 0.0401(5)
N1 0.068(3) 0.084(3) 0.065(3) 0.056(3) 0.039(2) 0.030(2)
N2 0.061(3) 0.068(3) 0.053(2) 0.045(2) 0.033(2) 0.025(2)
C1 0.081(4) 0.100(5) 0.067(4) 0.067(4) 0.043(3) 0.039(3)
C2 0.075(4) 0.084(4) 0.076(4) 0.057(4) 0.041(3) 0.039(3)
C3 0.055(3) 0.064(3) 0.077(4) 0.043(3) 0.032(3) 0.028(3)
C4 0.091(4) 0.104(5) 0.085(4) 0.076(4) 0.059(4) 0.046(4)
C5 0.098(5) 0.106(5) 0.082(4) 0.081(4) 0.058(4) 0.052(4)
C6 0.064(4) 0.064(3) 0.086(4) 0.044(3) 0.041(3) 0.034(3)
C7 0.073(4) 0.088(4) 0.047(3) 0.055(3) 0.036(3) 0.034(3)
C8 0.123(6) 0.162(7) 0.073(4) 0.123(6) 0.062(4) 0.064(4)
C9 0.129(6) 0.160(7) 0.065(4) 0.122(6) 0.061(4) 0.070(4)
C10 0.050(3) 0.063(3) 0.046(3) 0.035(3) 0.026(2) 0.021(2)
C11 0.082(4) 0.093(4) 0.067(3) 0.071(4) 0.050(3) 0.046(3)
C12 0.094(4) 0.094(4) 0.064(3) 0.073(4) 0.054(3) 0.050(3)
C13 0.23(2) 0.15(2) 0.20(2) 0.062(19) 0.00(2) 0.10(2)
C14 0.27(2) 0.124(12) 0.066(11) 0.082(13) 0.017(13) 0.050(10)
C15 0.162(16) 0.099(11) 0.17(2) 0.014(12) -0.024(16) 0.035(12)
C16 0.229(17) 0.209(17) 0.233(19) 0.099(14) -0.031(15) -0.085(14)
N17 0.192(18) 0.28(3) 0.23(3) 0.106(17) 0.02(2) -0.12(2)
C18 0.24(2) 0.124(14) 0.120(17) 0.089(14) 0.042(17) 0.043(12)

loop_
_atom_type_symbol
_atom_type_description
_atom_type_scat_dispersion_real
_atom_type_scat_dispersion_imag
_atom_type_scat_source
C C 0.0033 0.0016 'International Tables Vol C Tables 4.2.6.8 and 6.1.1.4'
H H 0.0000 0.0000 'International Tables Vol C Tables 4.2.6.8 and 6.1.1.4'
Cu Cu 0.3201 1.2651 'International Tables Vol C Tables 4.2.6.8 and 6.1.1.4'
I I -0.4742 1.8119 'International Tables Vol C Tables 4.2.6.8 and 6.1.1.4'
N N 0.0061 0.0033 'International Tables Vol C Tables 4.2.6.8 and 6.1.1.4'

loop_
_geom_angle_atom_site_label_1
_geom_angle_atom_site_label_2
_geom_angle_atom_site_label_3
_geom_angle_site_symmetry_1
_geom_angle_site_symmetry_3
_geom_angle
_geom_angle_publ_flag
Cu1 I1 Cu1 . 2_676 80.26(3) ?
N1 Cu1 N2 . . 127.33(17) ?
N1 Cu1 I1 . . 108.03(13) ?
N2 Cu1 I1 . . 109.45(12) ?
N1 Cu1 I1 . 2_676 107.96(15) ?
N2 Cu1 I1 . 2_676 100.67(13) ?
I1 Cu1 I1 . 2_676 99.74(3) ?
C1 N1 C5 . . 115.8(4) ?
C1 N1 Cu1 . . 124.3(3) ?
C5 N1 Cu1 . . 119.9(4) ?
C8 N2 C12 . . 115.1(4) ?
C8 N2 Cu1 . . 124.8(3) ?
C12 N2 Cu1 . . 119.5(3) ?
N1 C1 C2 . . 124.4(5) ?
N1 C1 H1 . . 117.8 ?
C2 C1 H1 . . 117.8 ?
C1 C2 C3 . . 119.9(5) ?
C1 C2 H2 . . 120.1 ?
C3 C2 H2 . . 120.1 ?
C2 C3 C4 . . 116.6(4) ?
C2 C3 C6 . . 119.8(5) ?
C4 C3 C6 . . 123.5(5) ?
C3 C4 C5 . . 119.8(5) ?
C3 C4 H4 . . 120.1 ?
C5 C4 H4 . . 120.1 ?
N1 C5 C4 . . 123.5(5) ?
N1 C5 H5 . . 118.3 ?
C4 C5 H5 . . 118.3 ?
C6 C6 C3 2_766 . 125.1(7) ?
C6 C6 H6 2_766 . 117.4 ?
C3 C6 H6 . . 117.4 ?
C7 C7 C10 2_577 . 126.7(6) ?
C7 C7 H7 2_577 . 116.7 ?
C10 C7 H7 . . 116.7 ?
N2 C8 C9 . . 124.4(5) ?
N2 C8 H8 . . 117.8 ?
C9 C8 H8 . . 117.8 ?
C10 C9 C8 . . 120.6(5) ?
C10 C9 H9 . . 119.7 ?
C8 C9 H9 . . 119.7 ?
C11 C10 C9 . . 115.5(4) ?
C11 C10 C7 . . 123.8(4) ?
C9 C10 C7 . . 120.8(4) ?
C10 C11 C12 . . 120.1(5) ?
C10 C11 H11 . . 120.0 ?
C12 C11 H11 . . 120.0 ?
N2 C12 C11 . . 124.4(5) ?
N2 C12 H12 . . 117.8 ?
C11 C12 H12 . . 117.8 ?
C13 C13 C14 2_767 . 124.7(16) ?
C13 C13 H13 2_767 . 117.5 ?
C14 C13 H13 . . 117.6 ?
N17 C14 C15 2_667 . 64.6(10) ?
N17 C14 C18 2_667 . 52.3(10) ?
C15 C14 C18 . . 116.2(10) ?
N17 C14 C13 2_667 . 160.3(17) ?
C15 C14 C13 . . 126.9(13) ?
C18 C14 C13 . . 116.2(11) ?
C16 C15 C14 . . 115.2(10) ?
C16 C15 N17 . 2_667 58.1(6) ?
C14 C15 N17 . 2_667 57.2(8) ?
C16 C15 H15 . . 121.9 ?
C14 C15 H15 . . 122.8 ?
N17 C15 H15 2_667 . 179.9 ?
C16 C15 H . 2_667 44.9(10) ?
C14 C15 H . 2_667 157.2(16) ?
N17 C15 H 2_667 2_667 102.3(13) ?
H15 C15 H . 2_667 77.6 ?
C18 C16 N17 2_667 . 53.2(10) ?
C18 C16 C15 2_667 . 172.4(16) ?
N17 C16 C15 . . 129.2(11) ?
C18 C16 N17 2_667 2_667 116.9(11) ?
N17 C16 N17 . 2_667 64.9(11) ?
C15 C16 N17 . 2_667 64.5(9) ?
C18 C16 H16 2_667 . 62.0 ?
N17 C16 H16 . . 114.6 ?
C15 C16 H16 . . 116.1 ?
N17 C16 H16 2_667 . 176.3 ?
C18 C16 H 2_667 2_667 125.1(15) ?
N17 C16 H . 2_667 168(3) ?
C15 C16 H . 2_667 54.4(13) ?
N17 C16 H 2_667 2_667 118.0(18) ?
H16 C16 H . 2_667 63.3 ?
C18 N17 C14 2_667 2_667 65.8(8) ?
C18 N17 C16 2_667 . 63.3(7) ?
C14 N17 C16 2_667 . 128.9(12) ?
C18 N17 C16 2_667 2_667 168(3) ?
C14 N17 C16 2_667 2_667 115.6(11) ?
C16 N17 C16 . 2_667 115.1(11) ?
C18 N17 C15 2_667 2_667 123.2(12) ?
C14 N17 C15 2_667 2_667 58.2(7) ?
C16 N17 C15 . 2_667 172.1(15) ?
C16 N17 C15 2_667 2_667 57.5(7) ?
C18 N17 N17 2_667 2_667 120.1(14) ?
C14 N17 N17 2_667 2_667 171(3) ?
C16 N17 N17 . 2_667 58.0(7) ?
C16 N17 N17 2_667 2_667 57.1(7) ?
C15 N17 N17 2_667 2_667 114.5(11) ?
N17 C18 C16 2_667 2_667 63.5(7) ?
N17 C18 C14 2_667 . 61.9(9) ?
C16 C18 C14 2_667 . 125.2(12) ?
N17 C18 H18 2_667 . 176.4 ?
C16 C18 H18 2_667 . 117.6 ?
C14 C18 H18 . . 117.2 ?

loop_
_geom_bond_atom_site_label_1
_geom_bond_atom_site_label_2
_geom_bond_site_symmetry_2
_geom_bond_distance
_geom_bond_publ_flag
I1 Cu1 . 2.6891(9) ?
I1 Cu1 2_676 2.8072(11) ?
Cu1 N1 . 1.996(4) ?
Cu1 N2 . 2.000(4) ?
N1 C1 . 1.326(7) ?
N1 C5 . 1.333(6) ?
N2 C8 . 1.311(7) ?
N2 C12 . 1.322(6) ?
C1 C2 . 1.367(7) ?
C1 H1 . 0.9300 ?
C2 C3 . 1.375(7) ?
C2 H2 . 0.9300 ?
C3 C4 . 1.376(8) ?
C3 C6 . 1.475(7) ?
C4 C5 . 1.383(7) ?
C4 H4 . 0.9300 ?
C5 H5 . 0.9300 ?
C6 C6 2_766 1.314(10) ?
C6 H6 . 0.9300 ?
C7 C7 2_577 1.297(9) ?
C7 C10 . 1.466(6) ?
C7 H7 . 0.9300 ?
C8 C9 . 1.370(7) ?
C8 H8 . 0.9300 ?
C9 C10 . 1.370(7) ?
C9 H9 . 0.9300 ?
C10 C11 . 1.368(7) ?
C11 C12 . 1.374(6) ?
C11 H11 . 0.9300 ?
C12 H12 . 0.9300 ?
C13 C13 2_767 1.300(10) ?
C13 C14 . 1.437(9) ?
C13 H13 . 0.9609 ?
C14 N17 2_667 1.348(15) ?
C14 C15 . 1.363(9) ?
C14 C18 . 1.394(9) ?
C15 C16 . 1.353(9) ?
C15 N17 2_667 1.45(2) ?
C15 H15 . 0.9607 ?
C15 H 2_667 1.11(2) ?
C16 C18 2_667 1.348(9) ?
C16 N17 . 1.350(9) ?
C16 N17 2_667 1.362(9) ?
C16 H16 . 0.9608 ?
C16 H 2_667 0.967(18) ?
N17 C18 2_667 1.21(2) ?
N17 N17 2_667 1.45(2) ?
C18 H18 . 0.9607 ?

loop_
_geom_torsion_atom_site_label_1
_geom_torsion_atom_site_label_2
_geom_torsion_atom_site_label_3
_geom_torsion_atom_site_label_4
_geom_torsion_site_symmetry_1
_geom_torsion_site_symmetry_2
_geom_torsion_site_symmetry_3
_geom_torsion_site_symmetry_4
_geom_torsion
_geom_torsion_publ_flag
C5 N1 C1 C2 . . . . 1.2(10) ?
Cu1 N1 C1 C2 . . . . -178.1(5) ?
N1 C1 C2 C3 . . . . 1.1(11) ?
C1 C2 C3 C4 . . . . -2.4(9) ?
C1 C2 C3 C6 . . . . 178.5(6) ?
C2 C3 C4 C5 . . . . 1.4(10) ?
C6 C3 C4 C5 . . . . -179.5(6) ?
C1 N1 C5 C4 . . . . -2.3(10) ?
Cu1 N1 C5 C4 . . . . 177.0(5) ?
C3 C4 C5 N1 . . . . 1.0(11) ?
C2 C3 C6 C6 . . . 2_766 -172.0(8) ?
C4 C3 C6 C6 . . . 2_766 8.9(12) ?
C12 N2 C8 C9 . . . . -2.1(11) ?
Cu1 N2 C8 C9 . . . . 169.2(6) ?
N2 C8 C9 C10 . . . . 0.4(13) ?
C8 C9 C10 C11 . . . . 0.9(11) ?
C8 C9 C10 C7 . . . . -179.2(7) ?
C7 C7 C10 C11 2_577 . . . 1.9(12) ?
C7 C7 C10 C9 2_577 . . . -178.0(8) ?
C9 C10 C11 C12 . . . . -0.5(9) ?
C7 C10 C11 C12 . . . . 179.6(6) ?
C8 N2 C12 C11 . . . . 2.6(10) ?
Cu1 N2 C12 C11 . . . . -169.2(5) ?
C10 C11 C12 N2 . . . . -1.3(10) ?
C13 C13 C14 N17 2_767 . . 2_667 -163(4) ?
C13 C13 C14 C15 2_767 . . . -43(5) ?
C13 C13 C14 C18 2_767 . . . 147(3) ?
N17 C14 C15 C16 2_667 . . . -2.9(18) ?
C18 C14 C15 C16 . . . . 5.8(16) ?
C13 C14 C15 C16 . . . . -164.1(18) ?
C18 C14 C15 N17 . . . 2_667 8.7(18) ?
C13 C14 C15 N17 . . . 2_667 -161(2) ?
C14 C15 C16 N17 . . . . -1(2) ?
N17 C15 C16 N17 2_667 . . . -4(3) ?
C14 C15 C16 N17 . . . 2_667 2.9(18) ?
C15 C16 N17 C18 . . . 2_667 171(2) ?
N17 C16 N17 C18 2_667 . . 2_667 167(3) ?
C18 C16 N17 C14 2_667 . . 2_667 6(2) ?
C15 C16 N17 C14 . . . 2_667 177(2) ?
N17 C16 N17 C14 2_667 . . 2_667 173(5) ?
C18 C16 N17 C16 2_667 . . 2_667 -167(3) ?
C15 C16 N17 C16 . . . 2_667 4(3) ?
N17 C16 N17 C16 2_667 . . 2_667 0.0010(10) ?
C18 C16 N17 N17 2_667 . . 2_667 -167(3) ?
C15 C16 N17 N17 . . . 2_667 4(3) ?
C15 C14 C18 N17 . . . 2_667 -10(2) ?
C13 C14 C18 N17 . . . 2_667 161(2) ?
N17 C14 C18 C16 2_667 . . 2_667 -5(2) ?
C15 C14 C18 C16 . . . 2_667 -15(3) ?
C13 C14 C18 C16 . . . 2_667 156(2) ?

_cod_database_fobs_code 1558666
